data_7047047
loop_
_publ_author_name
'Tang, Hong An'
'Zhang, Miao Miao'
'Gong, Yun'
'Lin, Jian Hua'

_publ_section_title
;
 Coordination polymer-based supercapacitors with matched energy levels:
 enhanced capacity under visible light illumination in the presence of
 methanol.
;
_journal_issue 32
_journal_name_full 'Dalton transactions (Cambridge, England : 2003)'
_journal_page_first 11146
_journal_page_last 11157
_journal_paper_doi 10.1039/c8dt02166j
_journal_volume 47
_journal_year 2018
_chemical_formula_sum 'C18 H26 Cu Mo8 N14 O31'
_chemical_formula_weight 1765.59
_space_group_IT_number 2
_space_group_name_Hall '-P 1'
_space_group_name_H-M_alt 'P -1'
_symmetry_cell_setting triclinic
_symmetry_space_group_name_Hall '-P 1'
_symmetry_space_group_name_H-M 'P -1'
_atom_sites_solution_hydrogens geom
_atom_sites_solution_primary direct
_atom_sites_solution_secondary difmap
_audit_creation_method SHELXL-97
_audit_update_record
;
2018-06-25 deposited with the CCDC.
2018-07-13 downloaded from the CCDC.
;
_cell_angle_alpha 94.2560(10)
_cell_angle_beta 96.6660(10)
_cell_angle_gamma 101.133(2)
_cell_formula_units_Z 1
_cell_length_a 7.8080(6)
_cell_length_b 11.9859(9)
_cell_length_c 13.1421(11)
_cell_measurement_reflns_used 4291
_cell_measurement_temperature 298(2)
_cell_measurement_theta_max 26.8332
_cell_measurement_theta_min 2.4782
_cell_volume 1192.71(16)
_computing_cell_refinement 'Bruker SMART'
_computing_data_collection 'Bruker SMART'
_computing_data_reduction 'Bruker SAINT'
_computing_molecular_graphics 'Bruker SHELXTL'
_computing_publication_material 'Bruker SHELXTL'
_computing_structure_refinement 'SHELXL-97 (Sheldrick, 1997)'
_computing_structure_solution 'SHELXS-97 (Sheldrick, 1990)'
_diffrn_ambient_temperature 298(2)
_diffrn_measured_fraction_theta_full 0.975
_diffrn_measured_fraction_theta_max 0.975
_diffrn_measurement_device_type 'CCD area detector'
_diffrn_measurement_method 'phi and omega scans'
_diffrn_radiation_monochromator graphite
_diffrn_radiation_source 'fine-focus sealed tube'
_diffrn_radiation_type MoK\a
_diffrn_radiation_wavelength 0.71073
_diffrn_reflns_av_R_equivalents 0.0273
_diffrn_reflns_av_unetI/netI 0.0518
_diffrn_reflns_limit_h_max 8
_diffrn_reflns_limit_h_min -9
_diffrn_reflns_limit_k_max 14
_diffrn_reflns_limit_k_min -14
_diffrn_reflns_limit_l_max 12
_diffrn_reflns_limit_l_min -15
_diffrn_reflns_number 5966
_diffrn_reflns_theta_full 25.02
_diffrn_reflns_theta_max 25.02
_diffrn_reflns_theta_min 2.46
_exptl_absorpt_coefficient_mu 2.573
_exptl_absorpt_correction_T_max 0.912
_exptl_absorpt_correction_T_min 0.763
_exptl_absorpt_correction_type multi-scan
_exptl_absorpt_process_details 'SADABS (Sheldrick, 1996)'
_exptl_crystal_colour green
_exptl_crystal_density_diffrn 2.458
_exptl_crystal_density_meas 2.458
_exptl_crystal_density_method 'not measured'
_exptl_crystal_description block
_exptl_crystal_F_000 845
_exptl_crystal_size_max 0.29
_exptl_crystal_size_mid 0.28
_exptl_crystal_size_min 0.24
_refine_diff_density_max 2.272
_refine_diff_density_min -1.492
_refine_diff_density_rms 0.165
_refine_ls_extinction_method none
_refine_ls_goodness_of_fit_ref 1.041
_refine_ls_hydrogen_treatment mixed
_refine_ls_matrix_type full
_refine_ls_number_parameters 334
_refine_ls_number_reflns 4125
_refine_ls_number_restraints 0
_refine_ls_restrained_S_all 1.041
_refine_ls_R_factor_all 0.0443
_refine_ls_R_factor_gt 0.0363
_refine_ls_shift/su_max 0.001
_refine_ls_shift/su_mean 0.000
_refine_ls_structure_factor_coef Fsqd
_refine_ls_weighting_details 'calc w=1/[\s^2^(Fo^2^)+(0.0460P)^2^+4.8715P] where P=(Fo^2^+2Fc^2^)/3'
_refine_ls_weighting_scheme calc
_refine_ls_wR_factor_gt 0.0967
_refine_ls_wR_factor_ref 0.1036
_reflns_number_gt 3502
_reflns_number_total 4125
_reflns_threshold_expression >2sigma(I)
_cod_data_source_file c8dt02166j2.cif
_cod_data_source_block 140420f
_cod_depositor_comments 'Adding full bibliography for 7047046--7047047.cif.'
_cod_original_sg_symbol_H-M P-1
_cod_database_code 7047047

loop_
_symmetry_equiv_pos_as_xyz
'x, y, z'
'-x, -y, -z'

loop_
_atom_site_label
_atom_site_type_symbol
_atom_site_fract_x
_atom_site_fract_y
_atom_site_fract_z
_atom_site_U_iso_or_equiv
_atom_site_adp_type
_atom_site_occupancy
_atom_site_symmetry_multiplicity
_atom_site_calc_flag
_atom_site_refinement_flags
Cu1 Cu 0.5000 0.5000 0.0000 0.0218(3) Uani 1 2 d S
Mo1 Mo 0.55878(7) 0.78295(4) -0.08580(4) 0.01703(15) Uani 1 1 d .
Mo2 Mo 0.86324(7) 0.96228(4) 0.09031(4) 0.01510(15) Uani 1 1 d .
Mo3 Mo 0.94144(7) 0.71409(4) -0.03583(4) 0.01823(15) Uani 1 1 d .
Mo4 Mo 1.27177(7) 0.89572(4) 0.09910(4) 0.01580(15) Uani 1 1 d .
N3 N 0.4191(10) 0.6809(5) 0.4803(5) 0.0476(19) Uani 1 1 d .
H3 H 0.4810 0.7477 0.4762 0.057 Uiso 1 1 calc R
N2 N 0.3441(10) 0.6474(6) 0.5637(5) 0.0479(19) Uani 1 1 d .
N4 N 0.2842(8) 0.5027(5) 0.4352(4) 0.0295(13) Uani 1 1 d .
C9 C 0.4443(8) 0.6060(5) 0.3039(5) 0.0230(14) Uani 1 1 d .
N5 N 0.4943(7) 0.5663(4) 0.1426(4) 0.0233(12) Uani 1 1 d .
N1 N -0.0052(9) 0.3387(6) 0.7349(5) 0.0425(16) Uani 1 1 d .
H1A H -0.0571 0.2970 0.7773 0.051 Uiso 1 1 calc R
O8 O 0.7693(5) 0.8044(3) 0.0575(3) 0.0169(9) Uani 1 1 d .
O4 O 0.6926(5) 0.9534(3) -0.0548(3) 0.0180(9) Uani 1 1 d .
O5 O 0.7615(6) 0.7497(3) -0.1377(3) 0.0199(9) Uani 1 1 d .
O1 O 0.4748(6) 0.6446(3) -0.0550(3) 0.0216(9) Uani 1 1 d .
O2 O 0.4363(6) 0.7976(4) -0.1964(3) 0.0287(10) Uani 1 1 d .
O3 O 0.4160(5) 0.8457(3) 0.0198(3) 0.0204(9) Uani 1 1 d .
O11 O 1.0570(6) 0.9562(3) 0.1710(3) 0.0215(9) Uani 1 1 d .
O10 O 0.7291(6) 1.0034(4) 0.1717(3) 0.0264(10) Uani 1 1 d .
O9 O 0.9477(5) 1.1001(3) 0.0268(3) 0.0170(9) Uani 1 1 d .
O13 O 1.1093(5) 0.7528(3) 0.0931(3) 0.0194(9) Uani 1 1 d .
O7 O 0.8272(6) 0.5876(4) -0.0032(4) 0.0299(11) Uani 1 1 d .
O6 O 1.0774(6) 0.6787(4) -0.1187(4) 0.0315(11) Uani 1 1 d .
O12 O 1.3763(6) 0.9081(4) 0.2196(3) 0.0272(10) Uani 1 1 d .
O14 O 0.626(2) 0.8942(9) 0.4783(10) 0.193(7) Uani 1 1 d .
H14C H 0.6340 0.9499 0.4413 0.232 Uiso 1 1 d R
H14D H 0.7125 0.9095 0.5262 0.232 Uiso 1 1 d R
O15 O 0.261(3) 0.8862(15) 0.6218(10) 0.146(11) Uani 0.50 1 d P
H15C H 0.2825 0.8193 0.6161 0.175 Uiso 0.50 1 d PR
H15D H 0.2644 0.9075 0.6852 0.175 Uiso 0.50 1 d PR
O16 O 0.861(4) 0.759(2) 0.6587(12) 0.197(14) Uani 0.50 1 d P
H16C H 0.8360 0.7575 0.7199 0.236 Uiso 0.50 1 d PR
H16D H 0.8854 0.8288 0.6461 0.236 Uiso 0.50 1 d PR
O17 O 0.061(4) 0.008(2) 0.3893(14) 0.188(13) Uani 0.50 1 d P
H17C H 0.0655 -0.0119 0.3264 0.225 Uiso 0.50 1 d PR
H17D H -0.0313 0.0351 0.3928 0.225 Uiso 0.50 1 d PR
C7 C 0.3827(9) 0.5944(6) 0.4045(5) 0.0275(15) Uani 1 1 d .
C6 C 0.2654(10) 0.5401(6) 0.5336(5) 0.0321(16) Uani 1 1 d .
N6 N 0.4140(9) 0.5222(6) 0.2210(5) 0.0435(16) Uani 1 1 d .
H6 H 0.3542 0.4537 0.2197 0.052 Uiso 1 1 calc R
C8 C 0.5735(9) 0.6743(5) 0.1770(5) 0.0268(9) Uani 1 1 d .
H8 H 0.6392 0.7241 0.1384 0.032 Uiso 1 1 calc R
N7 N 0.5467(8) 0.7014(4) 0.2733(4) 0.0268(9) Uani 1 1 d .
C1 C 0.0683(11) 0.4465(7) 0.7659(6) 0.0406(19) Uani 1 1 d .
H1 H 0.0607 0.4766 0.8321 0.049 Uiso 1 1 calc R
C2 C 0.1552(10) 0.5135(7) 0.7015(5) 0.0352(17) Uani 1 1 d .
H2 H 0.2076 0.5891 0.7239 0.042 Uiso 1 1 calc R
C3 C 0.1657(9) 0.4693(6) 0.6023(5) 0.0306(16) Uani 1 1 d .
C4 C 0.0857(11) 0.3566(7) 0.5714(6) 0.044(2) Uani 1 1 d .
H4 H 0.0907 0.3246 0.5054 0.053 Uiso 1 1 calc R
C5 C -0.0013(12) 0.2926(8) 0.6393(7) 0.050(2) Uani 1 1 d .
H5 H -0.0575 0.2172 0.6189 0.060 Uiso 1 1 calc R

loop_
_atom_site_aniso_label
_atom_site_aniso_U_11
_atom_site_aniso_U_22
_atom_site_aniso_U_33
_atom_site_aniso_U_23
_atom_site_aniso_U_13
_atom_site_aniso_U_12
Cu1 0.0342(7) 0.0146(5) 0.0179(6) 0.0021(4) 0.0092(5) 0.0048(5)
Mo1 0.0177(3) 0.0128(3) 0.0203(3) 0.0020(2) 0.0026(2) 0.0021(2)
Mo2 0.0155(3) 0.0126(3) 0.0175(3) 0.0024(2) 0.0049(2) 0.0017(2)
Mo3 0.0181(3) 0.0127(3) 0.0240(3) 0.0007(2) 0.0048(2) 0.0025(2)
Mo4 0.0144(3) 0.0138(3) 0.0200(3) 0.0038(2) 0.0043(2) 0.0030(2)
N3 0.066(5) 0.038(4) 0.035(4) -0.005(3) 0.025(3) -0.007(3)
N2 0.064(5) 0.047(4) 0.027(3) -0.008(3) 0.023(3) -0.007(4)
N4 0.030(3) 0.036(3) 0.022(3) 0.003(2) 0.007(2) 0.002(3)
C9 0.022(3) 0.026(3) 0.020(3) -0.002(3) 0.007(3) 0.001(3)
N5 0.030(3) 0.015(3) 0.024(3) -0.001(2) 0.011(2) -0.001(2)
N1 0.047(4) 0.054(4) 0.031(4) 0.018(3) 0.015(3) 0.012(3)
O8 0.018(2) 0.0113(19) 0.022(2) 0.0055(16) 0.0044(17) -0.0003(16)
O4 0.019(2) 0.015(2) 0.020(2) 0.0015(16) 0.0051(17) 0.0026(17)
O5 0.021(2) 0.017(2) 0.021(2) 0.0007(17) 0.0042(18) 0.0031(17)
O1 0.021(2) 0.018(2) 0.026(2) 0.0028(18) 0.0056(18) 0.0014(17)
O2 0.029(3) 0.028(2) 0.028(3) 0.005(2) -0.001(2) 0.005(2)
O3 0.018(2) 0.016(2) 0.028(2) 0.0027(18) 0.0076(19) 0.0034(18)
O11 0.022(2) 0.023(2) 0.022(2) 0.0034(18) 0.0052(18) 0.0074(18)
O10 0.024(2) 0.029(2) 0.029(3) 0.0014(19) 0.012(2) 0.006(2)
O9 0.017(2) 0.0132(19) 0.020(2) 0.0026(16) 0.0048(17) 0.0003(16)
O13 0.019(2) 0.017(2) 0.024(2) 0.0066(17) 0.0039(18) 0.0031(17)
O7 0.031(3) 0.017(2) 0.039(3) 0.005(2) 0.001(2) 0.0000(19)
O6 0.030(3) 0.032(3) 0.035(3) -0.001(2) 0.010(2) 0.010(2)
O12 0.026(3) 0.032(3) 0.023(2) 0.0040(19) 0.0018(19) 0.005(2)
O14 0.266(18) 0.101(8) 0.156(11) -0.028(7) 0.022(11) -0.084(10)
O15 0.33(3) 0.140(15) 0.022(7) -0.013(8) -0.012(11) 0.202(19)
O16 0.37(4) 0.22(3) 0.021(9) -0.001(12) 0.058(16) 0.09(3)
O17 0.29(4) 0.25(3) 0.046(11) -0.038(14) -0.018(15) 0.16(3)
C7 0.032(4) 0.032(4) 0.020(3) 0.000(3) 0.008(3) 0.008(3)
C6 0.031(4) 0.043(4) 0.023(4) 0.005(3) 0.009(3) 0.004(3)
N6 0.047(4) 0.041(4) 0.044(4) 0.009(3) 0.017(3) 0.007(3)
C8 0.033(3) 0.024(2) 0.023(2) 0.0010(17) 0.0072(18) 0.0019(19)
N7 0.033(3) 0.024(2) 0.023(2) 0.0010(17) 0.0072(18) 0.0019(19)
C1 0.049(5) 0.056(5) 0.024(4) 0.010(4) 0.013(3) 0.021(4)
C2 0.038(4) 0.043(4) 0.029(4) 0.009(3) 0.011(3) 0.013(3)
C3 0.027(4) 0.046(4) 0.022(4) 0.010(3) 0.006(3) 0.010(3)
C4 0.050(5) 0.052(5) 0.028(4) 0.005(4) 0.013(4) 0.001(4)
C5 0.052(5) 0.051(5) 0.045(5) 0.008(4) 0.013(4) -0.001(4)

loop_
_atom_type_symbol
_atom_type_description
_atom_type_scat_dispersion_real
_atom_type_scat_dispersion_imag
_atom_type_scat_source
C C 0.0033 0.0016 'International Tables Vol C Tables 4.2.6.8 and 6.1.1.4'
H H 0.0000 0.0000 'International Tables Vol C Tables 4.2.6.8 and 6.1.1.4'
N N 0.0061 0.0033 'International Tables Vol C Tables 4.2.6.8 and 6.1.1.4'
O O 0.0106 0.0060 'International Tables Vol C Tables 4.2.6.8 and 6.1.1.4'
Cu Cu 0.3201 1.2651 'International Tables Vol C Tables 4.2.6.8 and 6.1.1.4'
Mo Mo -1.6832 0.6857 'International Tables Vol C Tables 4.2.6.8 and 6.1.1.4'

loop_
_geom_angle_atom_site_label_1
_geom_angle_atom_site_label_2
_geom_angle_atom_site_label_3
_geom_angle
_geom_angle_site_symmetry_1
_geom_angle_site_symmetry_3
O1 Cu1 O1 180.00(9) 2_665 .
O1 Cu1 N5 88.77(19) 2_665 .
O1 Cu1 N5 91.23(19) . .
O1 Cu1 N5 91.23(19) 2_665 2_665
O1 Cu1 N5 88.77(19) . 2_665
N5 Cu1 N5 180.00(12) . 2_665
O2 Mo1 O1 105.4(2) . .
O2 Mo1 O5 100.2(2) . .
O1 Mo1 O5 96.83(18) . .
O2 Mo1 O3 100.2(2) . .
O1 Mo1 O3 88.57(17) . .
O5 Mo1 O3 156.72(18) . .
O2 Mo1 O4 97.39(19) . .
O1 Mo1 O4 155.41(18) . .
O5 Mo1 O4 87.96(16) . .
O3 Mo1 O4 78.30(15) . .
O2 Mo1 O8 165.90(18) . .
O1 Mo1 O8 88.48(17) . .
O5 Mo1 O8 75.24(16) . .
O3 Mo1 O8 82.32(16) . .
O4 Mo1 O8 69.37(15) . .
O10 Mo2 O11 104.3(2) . .
O10 Mo2 O8 103.28(19) . .
O11 Mo2 O8 99.93(19) . .
O10 Mo2 O9 103.76(19) . .
O11 Mo2 O9 99.26(18) . .
O8 Mo2 O9 141.56(17) . .
O10 Mo2 O4 99.03(19) . .
O11 Mo2 O4 156.58(17) . .
O8 Mo2 O4 75.97(16) . .
O9 Mo2 O4 73.23(16) . .
O10 Mo2 O9 178.99(18) . 2_775
O11 Mo2 O9 75.98(16) . 2_775
O8 Mo2 O9 75.71(15) . 2_775
O9 Mo2 O9 77.11(16) . 2_775
O4 Mo2 O9 80.69(14) . 2_775
O6 Mo3 O7 106.2(2) . .
O6 Mo3 O5 97.6(2) . .
O7 Mo3 O5 99.2(2) . .
O6 Mo3 O13 100.1(2) . .
O7 Mo3 O13 96.7(2) . .
O5 Mo3 O13 151.79(17) . .
O6 Mo3 O9 94.02(19) . 2_775
O7 Mo3 O9 158.95(19) . 2_775
O5 Mo3 O9 83.65(16) . 2_775
O13 Mo3 O9 73.40(15) . 2_775
O6 Mo3 O8 165.50(19) . .
O7 Mo3 O8 87.44(19) . .
O5 Mo3 O8 74.79(16) . .
O13 Mo3 O8 82.87(16) . .
O9 Mo3 O8 73.11(14) 2_775 .
O12 Mo4 O3 105.2(2) . 1_655
O12 Mo4 O13 102.0(2) . .
O3 Mo4 O13 96.29(17) 1_655 .
O12 Mo4 O4 106.6(2) . 2_775
O3 Mo4 O4 95.08(17) 1_655 2_775
O13 Mo4 O4 145.13(19) . 2_775
O12 Mo4 O11 85.52(19) . .
O3 Mo4 O11 169.22(18) 1_655 .
O13 Mo4 O11 80.80(16) . .
O4 Mo4 O11 81.92(16) 2_775 .
O12 Mo4 O9 157.42(19) . 2_775
O3 Mo4 O9 97.30(17) 1_655 2_775
O13 Mo4 O9 73.89(16) . 2_775
O4 Mo4 O9 72.02(16) 2_775 2_775
O11 Mo4 O9 71.92(15) . 2_775
C7 N3 N2 110.1(6) . .
C7 N3 H3 125.0 . .
N2 N3 H3 125.0 . .
C6 N2 N3 102.7(6) . .
C7 N4 C6 102.4(6) . .
N7 C9 N6 106.4(5) . .
N7 C9 C7 126.7(6) . .
N6 C9 C7 126.9(6) . .
C8 N5 N6 106.3(5) . .
C8 N5 Cu1 122.2(4) . .
N6 N5 Cu1 131.5(4) . .
C1 N1 C5 121.9(7) . .
C1 N1 H1A 119.1 . .
C5 N1 H1A 119.1 . .
Mo2 O8 Mo3 112.94(18) . .
Mo2 O8 Mo1 107.99(17) . .
Mo3 O8 Mo1 90.16(14) . .
Mo4 O4 Mo1 146.8(2) 2_775 .
Mo4 O4 Mo2 107.26(18) 2_775 .
Mo1 O4 Mo2 105.90(17) . .
Mo1 O5 Mo3 115.6(2) . .
Mo1 O1 Cu1 152.9(3) . .
Mo4 O3 Mo1 173.3(3) 1_455 .
Mo2 O11 Mo4 117.9(2) . .
Mo2 O9 Mo3 151.6(2) . 2_775
Mo2 O9 Mo4 103.77(17) . 2_775
Mo3 O9 Mo4 94.34(15) 2_775 2_775
Mo2 O9 Mo2 102.89(16) . 2_775
Mo3 O9 Mo2 97.33(14) 2_775 2_775
Mo4 O9 Mo2 94.13(14) 2_775 2_775
Mo4 O13 Mo3 114.34(19) . .
H14C O14 H14D 107.9 . .
H15C O15 H15D 108.7 . .
H16C O16 H16D 108.4 . .
H17C O17 H17D 108.2 . .
N4 C7 N3 110.1(6) . .
N4 C7 C9 127.4(6) . .
N3 C7 C9 122.5(6) . .
N2 C6 N4 114.7(6) . .
N2 C6 C3 121.2(6) . .
N4 C6 C3 124.1(6) . .
N5 N6 C9 108.7(6) . .
N5 N6 H6 125.6 . .
C9 N6 H6 125.6 . .
N7 C8 N5 111.8(5) . .
N7 C8 H8 124.1 . .
N5 C8 H8 124.1 . .
C8 N7 C9 106.8(5) . .
N1 C1 C2 120.3(7) . .
N1 C1 H1 119.9 . .
C2 C1 H1 119.9 . .
C1 C2 C3 120.1(7) . .
C1 C2 H2 120.0 . .
C3 C2 H2 120.0 . .
C4 C3 C2 118.4(6) . .
C4 C3 C6 121.2(6) . .
C2 C3 C6 120.3(7) . .
C5 C4 C3 119.3(7) . .
C5 C4 H4 120.4 . .
C3 C4 H4 120.4 . .
N1 C5 C4 120.0(8) . .
N1 C5 H5 120.0 . .
C4 C5 H5 120.0 . .

loop_
_geom_bond_atom_site_label_1
_geom_bond_atom_site_label_2
_geom_bond_distance
_geom_bond_site_symmetry_2
Cu1 O1 1.962(4) 2_665
Cu1 O1 1.962(4) .
Cu1 N5 1.990(5) .
Cu1 N5 1.990(5) 2_665
Mo1 O2 1.685(5) .
Mo1 O1 1.757(4) .
Mo1 O5 1.893(4) .
Mo1 O3 2.065(4) .
Mo1 O4 2.094(4) .
Mo1 O8 2.315(4) .
Mo2 O10 1.693(4) .
Mo2 O11 1.761(4) .
Mo2 O8 1.891(4) .
Mo2 O9 1.942(4) .
Mo2 O4 2.180(4) .
Mo2 O9 2.426(4) 2_775
Mo3 O6 1.693(4) .
Mo3 O7 1.715(4) .
Mo3 O5 1.956(4) .
Mo3 O13 1.984(4) .
Mo3 O9 2.217(4) 2_775
Mo3 O8 2.287(4) .
Mo4 O12 1.678(4) .
Mo4 O3 1.776(4) 1_655
Mo4 O13 1.915(4) .
Mo4 O4 1.919(4) 2_775
Mo4 O11 2.228(4) .
Mo4 O9 2.250(4) 2_775
N3 C7 1.348(9) .
N3 N2 1.353(8) .
N3 H3 0.8600 .
N2 C6 1.324(9) .
N4 C7 1.331(8) .
N4 C6 1.371(9) .
C9 N7 1.378(8) .
C9 N6 1.392(9) .
C9 C7 1.466(8) .
N5 C8 1.343(8) .
N5 N6 1.355(8) .
N1 C1 1.321(10) .
N1 C5 1.342(10) .
N1 H1A 0.8600 .
O4 Mo4 1.919(4) 2_775
O3 Mo4 1.776(4) 1_455
O9 Mo3 2.217(4) 2_775
O9 Mo4 2.250(4) 2_775
O9 Mo2 2.426(4) 2_775
O14 H14C 0.8501 .
O14 H14D 0.8501 .
O15 H15C 0.8500 .
O15 H15D 0.8501 .
O16 H16C 0.8499 .
O16 H16D 0.8502 .
O17 H17C 0.8501 .
O17 H17D 0.8499 .
C6 C3 1.470(9) .
N6 H6 0.8600 .
C8 N7 1.334(8) .
C8 H8 0.9300 .
C1 C2 1.358(10) .
C1 H1 0.9300 .
C2 C3 1.389(10) .
C2 H2 0.9300 .
C3 C4 1.382(11) .
C4 C5 1.374(11) .
C4 H4 0.9300 .
C5 H5 0.9300 .
